data_4339562
loop_
_publ_author_name
'Liu, Gao-Feng'
'Filipovi\'c, Milos'
'Heinemann, Frank W.'
'Ivanovi\'c-Burmazovi\'c, Ivana'

_publ_section_title
;
 Seven-coordinate iron and manganese complexes with acyclic and rigid
 pentadentate chelates and their superoxide dismutase activity.
;
_journal_issue 21
_journal_name_full 'Inorganic chemistry'
_journal_page_first 8825
_journal_page_last 8835
_journal_paper_doi 10.1021/ic7012039
_journal_volume 46
_journal_year 2007
_chemical_formula_moiety 'C14 H21 Mn N7 O6, 2(Cl O4)'
_chemical_formula_sum 'C14 H21 Cl2 Mn N7 O14'
_chemical_formula_weight 637.22
_chemical_name_systematic
; 
 ? 
;
_space_group_IT_number 14
_symmetry_cell_setting monoclinic
_symmetry_space_group_name_Hall '-P 2ybc'
_symmetry_space_group_name_H-M 'P 1 21/c 1'
_atom_sites_solution_hydrogens difmap
_atom_sites_solution_primary direct
_atom_sites_solution_secondary difmap
_audit_creation_method SHELXL-97
_cell_angle_alpha 90.00
_cell_angle_beta 99.148(6)
_cell_angle_gamma 90.00
_cell_formula_units_Z 4
_cell_length_a 14.632(1)
_cell_length_b 11.257(1)
_cell_length_c 14.908(2)
_cell_measurement_reflns_used 166
_cell_measurement_temperature 100(2)
_cell_measurement_theta_max 20.00
_cell_measurement_theta_min 6.00
_cell_volume 2424.3(4)
_computing_cell_refinement 'EVALCCD (Duisenberg, 2003)'
_computing_data_collection 'COLLECT (Bruker-Nonius, 2002)'
_computing_data_reduction 'EVALCCD (Duisenberg, 2003)'
_computing_molecular_graphics 'SHELXTL 6.12 (Bruker AXS, 2002)'
_computing_publication_material 'SHELXTL 6.12 (Bruker AXS, 2002)'
_computing_structure_refinement 'SHELXTL 6.12 (Bruker AXS, 2002)'
_computing_structure_solution 'SHELXTL 6.12 (Bruker AXS, 2002)'
_diffrn_ambient_temperature 100(2)
_diffrn_detector_area_resol_mean 9
_diffrn_measured_fraction_theta_full 0.998
_diffrn_measured_fraction_theta_max 0.998
_diffrn_measurement_device_type 'Bruker Nonius KappaCCD'
_diffrn_measurement_method
;
 \w-rotations with 2.0 \% and 276 sec per frame
;
_diffrn_radiation_monochromator graphite
_diffrn_radiation_source 'fine-focus sealed tube'
_diffrn_radiation_type MoK\a
_diffrn_radiation_wavelength 0.71073
_diffrn_reflns_av_R_equivalents 0.0576
_diffrn_reflns_av_sigmaI/netI 0.0287
_diffrn_reflns_limit_h_max 17
_diffrn_reflns_limit_h_min -18
_diffrn_reflns_limit_k_max 14
_diffrn_reflns_limit_k_min -14
_diffrn_reflns_limit_l_max 19
_diffrn_reflns_limit_l_min -19
_diffrn_reflns_number 54150
_diffrn_reflns_theta_full 27.10
_diffrn_reflns_theta_max 27.10
_diffrn_reflns_theta_min 3.30
_exptl_absorpt_coefficient_mu 0.848
_exptl_absorpt_correction_T_max 0.934
_exptl_absorpt_correction_T_min 0.833
_exptl_absorpt_correction_type multi-scan
_exptl_absorpt_process_details 'SADABS, Bruker AXS, 2002'
_exptl_crystal_colour 'light yellow'
_exptl_crystal_density_diffrn 1.746
_exptl_crystal_density_method 'not measured'
_exptl_crystal_description block
_exptl_crystal_F_000 1300
_exptl_crystal_size_max 0.18
_exptl_crystal_size_mid 0.09
_exptl_crystal_size_min 0.08
_refine_diff_density_max 0.681
_refine_diff_density_min -0.819
_refine_diff_density_rms 0.072
_refine_ls_extinction_method none
_refine_ls_goodness_of_fit_ref 1.059
_refine_ls_hydrogen_treatment refxyz
_refine_ls_matrix_type full
_refine_ls_number_parameters 443
_refine_ls_number_reflns 5346
_refine_ls_number_restraints 17
_refine_ls_restrained_S_all 1.059
_refine_ls_R_factor_all 0.0519
_refine_ls_R_factor_gt 0.0357
_refine_ls_shift/su_max 0.008
_refine_ls_shift/su_mean 0.000
_refine_ls_structure_factor_coef Fsqd
_refine_ls_weighting_details 'calc w=1/[\s^2^(Fo^2^)+(0.0350P)^2^+2.9005P] where P=(Fo^2^+2Fc^2^)/3'
_refine_ls_weighting_scheme calc
_refine_ls_wR_factor_gt 0.0778
_refine_ls_wR_factor_ref 0.0845
_reflns_number_gt 4300
_reflns_number_total 5346
_reflns_threshold_expression >2sigma(I)
_cod_data_source_file ic7012039-file003.cif
_cod_data_source_block ii0502
_cod_original_sg_symbol_Hall -P2ybc
_cod_original_sg_symbol_H-M P2(1)/c
_cod_database_code 4339562

loop_
_symmetry_equiv_pos_as_xyz
'x, y, z'
'-x, y+1/2, -z+1/2'
'-x, -y, -z'
'x, -y-1/2, z-1/2'

loop_
_atom_site_label
_atom_site_type_symbol
_atom_site_fract_x
_atom_site_fract_y
_atom_site_fract_z
_atom_site_U_iso_or_equiv
_atom_site_adp_type
_atom_site_occupancy
_atom_site_symmetry_multiplicity
_atom_site_calc_flag
_atom_site_refinement_flags
_atom_site_disorder_assembly
_atom_site_disorder_group
Mn1 Mn 0.73703(2) 0.59337(3) 0.15391(2) 0.01234(9) Uani 1 1 d . . .
O1 O 0.68983(10) 0.49789(13) 0.26884(10) 0.0144(3) Uani 1 1 d . . .
O2 O 0.69897(11) 0.21546(13) 0.36719(10) 0.0173(3) Uani 1 1 d . . .
O3 O 0.69045(12) 0.76506(13) 0.22534(11) 0.0200(4) Uani 1 1 d . . .
O4 O 0.72127(12) 1.06853(14) 0.19072(12) 0.0224(4) Uani 1 1 d . . .
O5 O 0.60023(11) 0.58794(16) 0.07561(12) 0.0230(4) Uani 1 1 d . . .
H5A H 0.591(2) 0.634(3) 0.029(2) 0.028 Uiso 1 1 d . . .
O6 O 0.87283(12) 0.62562(15) 0.23594(11) 0.0220(4) Uani 1 1 d D . .
H6A H 0.9136(15) 0.666(2) 0.2156(18) 0.026 Uiso 1 1 d D . .
H6B H 0.8987(18) 0.5658(17) 0.2618(17) 0.026 Uiso 1 1 d D . .
N1 N 0.80644(12) 0.54940(16) 0.03093(12) 0.0140(4) Uani 1 1 d . . .
N2 N 0.76578(12) 0.39272(15) 0.14471(12) 0.0128(4) Uani 1 1 d . . .
N3 N 0.73953(12) 0.32524(16) 0.21353(12) 0.0127(4) Uani 1 1 d D . .
H3B H 0.7373(17) 0.2462(9) 0.2132(17) 0.015 Uiso 1 1 d D . .
N4 N 0.62398(14) 0.38141(17) 0.40372(13) 0.0184(4) Uani 1 1 d D . .
H4B H 0.6025(17) 0.349(2) 0.4506(12) 0.022 Uiso 1 1 d D . .
H4C H 0.6048(17) 0.4554(12) 0.3891(17) 0.022 Uiso 1 1 d D . .
N5 N 0.76275(12) 0.75945(15) 0.07387(12) 0.0132(4) Uani 1 1 d . . .
N6 N 0.73605(13) 0.86510(16) 0.10742(13) 0.0153(4) Uani 1 1 d D . .
H6C H 0.7516(17) 0.9365(13) 0.0893(17) 0.018 Uiso 1 1 d D . .
N7 N 0.65771(15) 0.97987(17) 0.30408(14) 0.0210(4) Uani 1 1 d D . .
H7D H 0.6365(18) 0.9135(15) 0.3268(17) 0.025 Uiso 1 1 d D . .
H7E H 0.6537(19) 1.0486(15) 0.3333(17) 0.025 Uiso 1 1 d D . .
C1 C 0.83347(15) 0.43734(19) 0.01750(15) 0.0144(4) Uani 1 1 d . . .
C2 C 0.88047(16) 0.4090(2) -0.05345(16) 0.0185(5) Uani 1 1 d . . .
H2A H 0.8988(18) 0.333(3) -0.0617(18) 0.022 Uiso 1 1 d . . .
C3 C 0.90087(17) 0.4987(2) -0.11048(17) 0.0217(5) Uani 1 1 d . . .
H3A H 0.9317(19) 0.482(2) -0.1572(19) 0.026 Uiso 1 1 d . . .
C4 C 0.87374(16) 0.6145(2) -0.09669(15) 0.0188(5) Uani 1 1 d . . .
H4A H 0.8858(18) 0.678(2) -0.1339(18) 0.023 Uiso 1 1 d . . .
C5 C 0.82619(15) 0.6364(2) -0.02442(14) 0.0150(4) Uani 1 1 d . . .
C6 C 0.80983(15) 0.34798(19) 0.08489(15) 0.0141(4) Uani 1 1 d . . .
C7 C 0.84040(19) 0.2219(2) 0.07966(18) 0.0237(5) Uani 1 1 d D . .
H7A H 0.845(2) 0.181(2) 0.1366(12) 0.036 Uiso 1 1 d D . .
H7B H 0.9043(9) 0.218(3) 0.072(2) 0.036 Uiso 1 1 d D . .
H7C H 0.8005(17) 0.178(2) 0.0348(15) 0.036 Uiso 1 1 d D . .
C8 C 0.70095(14) 0.38857(18) 0.27360(14) 0.0123(4) Uani 1 1 d . . .
C9 C 0.67307(15) 0.31837(19) 0.35317(14) 0.0139(4) Uani 1 1 d . . .
C10 C 0.79516(15) 0.75698(19) -0.00103(14) 0.0149(4) Uani 1 1 d . . .
C11 C 0.8032(2) 0.8609(2) -0.06077(17) 0.0277(6) Uani 1 1 d D . .
H11A H 0.783(2) 0.842(3) -0.1235(9) 0.042 Uiso 1 1 d D . .
H11B H 0.7602(17) 0.921(2) -0.051(2) 0.042 Uiso 1 1 d D . .
H11C H 0.8657(10) 0.884(3) -0.060(2) 0.042 Uiso 1 1 d D . .
C12 C 0.70503(15) 0.85853(19) 0.18764(15) 0.0147(4) Uani 1 1 d . . .
C13 C 0.69349(15) 0.98159(19) 0.22843(16) 0.0169(5) Uani 1 1 d . . .
C14 C 0.51677(17) 0.5800(2) 0.11526(18) 0.0256(5) Uani 1 1 d D . .
H14A H 0.509(2) 0.6566(14) 0.1402(19) 0.038 Uiso 1 1 d D . .
H14B H 0.4689(15) 0.570(3) 0.0645(14) 0.038 Uiso 1 1 d D . .
H14C H 0.522(2) 0.5166(19) 0.1588(16) 0.038 Uiso 1 1 d D . .
Cl1 Cl 1.00666(4) 0.87503(5) 0.15551(4) 0.02446(14) Uani 1 1 d . . .
O11 O 1.0912(4) 0.9336(4) 0.1555(3) 0.0176(10) Uani 0.520(6) 1 d P A 1
O12 O 0.9350(7) 0.9572(9) 0.1654(4) 0.0373(17) Uani 0.520(6) 1 d P A 1
O13 O 0.9821(2) 0.8103(4) 0.0686(3) 0.0383(14) Uani 0.520(6) 1 d P A 1
O14 O 1.0126(3) 0.7920(5) 0.2277(4) 0.067(2) Uani 0.520(6) 1 d P A 1
O11' O 1.0911(5) 0.9013(6) 0.1197(6) 0.0505(19) Uani 0.480(6) 1 d P A 2
O12' O 0.9349(7) 0.9593(9) 0.1258(6) 0.052(2) Uani 0.480(6) 1 d P A 2
O13' O 0.9793(2) 0.7580(3) 0.1356(3) 0.0259(12) Uani 0.480(6) 1 d P A 2
O14' O 1.0327(3) 0.8852(6) 0.2553(3) 0.0575(19) Uani 0.480(6) 1 d P A 2
Cl2 Cl 0.50177(4) 0.72148(5) 0.38332(4) 0.01687(12) Uani 1 1 d . . .
O21 O 0.43453(12) 0.75617(16) 0.43932(11) 0.0247(4) Uani 1 1 d . . .
O22 O 0.47487(13) 0.7667(2) 0.29336(12) 0.0358(5) Uani 1 1 d . . .
O23 O 0.51000(15) 0.59595(17) 0.3814(2) 0.0520(6) Uani 1 1 d . . .
O24 O 0.59106(12) 0.77438(17) 0.42018(12) 0.0289(4) Uani 1 1 d . . .

loop_
_atom_site_aniso_label
_atom_site_aniso_U_11
_atom_site_aniso_U_22
_atom_site_aniso_U_33
_atom_site_aniso_U_23
_atom_site_aniso_U_13
_atom_site_aniso_U_12
Mn1 0.01597(16) 0.00954(16) 0.01247(16) 0.00106(12) 0.00523(12) 0.00076(13)
O1 0.0190(8) 0.0093(7) 0.0157(7) 0.0002(6) 0.0058(6) 0.0005(6)
O2 0.0247(8) 0.0108(7) 0.0165(8) 0.0024(6) 0.0033(6) 0.0019(6)
O3 0.0283(9) 0.0108(8) 0.0240(9) 0.0023(6) 0.0135(7) 0.0021(7)
O4 0.0303(9) 0.0110(8) 0.0289(9) -0.0003(7) 0.0141(8) -0.0021(7)
O5 0.0188(8) 0.0288(9) 0.0219(8) 0.0063(7) 0.0046(7) -0.0020(7)
O6 0.0224(9) 0.0223(9) 0.0202(8) 0.0064(7) -0.0003(7) -0.0043(7)
N1 0.0151(9) 0.0129(9) 0.0140(9) -0.0008(7) 0.0026(7) -0.0019(7)
N2 0.0154(9) 0.0118(9) 0.0114(8) 0.0010(7) 0.0032(7) -0.0018(7)
N3 0.0156(9) 0.0084(8) 0.0146(9) 0.0006(7) 0.0038(7) -0.0006(7)
N4 0.0263(10) 0.0142(10) 0.0173(10) 0.0039(8) 0.0113(8) 0.0035(8)
N5 0.0138(9) 0.0109(9) 0.0148(9) 0.0000(7) 0.0022(7) 0.0000(7)
N6 0.0206(10) 0.0087(9) 0.0178(9) 0.0014(7) 0.0065(8) 0.0004(7)
N7 0.0278(11) 0.0117(9) 0.0265(11) -0.0015(8) 0.0138(9) 0.0002(8)
C1 0.0135(10) 0.0143(10) 0.0152(10) -0.0029(8) 0.0018(8) -0.0015(8)
C2 0.0192(11) 0.0170(11) 0.0201(11) -0.0042(9) 0.0059(9) 0.0006(9)
C3 0.0239(12) 0.0256(13) 0.0180(11) -0.0019(10) 0.0109(10) 0.0009(10)
C4 0.0218(12) 0.0207(12) 0.0148(11) 0.0015(9) 0.0059(9) -0.0017(9)
C5 0.0158(10) 0.0163(11) 0.0124(10) -0.0005(8) 0.0005(8) -0.0011(9)
C6 0.0142(10) 0.0137(11) 0.0150(10) -0.0030(8) 0.0041(8) -0.0023(8)
C7 0.0332(14) 0.0148(12) 0.0267(13) 0.0008(10) 0.0157(11) 0.0035(10)
C8 0.0119(10) 0.0120(10) 0.0126(10) 0.0009(8) 0.0004(8) -0.0002(8)
C9 0.0152(10) 0.0139(10) 0.0123(10) 0.0002(8) 0.0011(8) -0.0009(8)
C10 0.0171(11) 0.0143(10) 0.0130(10) 0.0014(8) 0.0013(8) -0.0014(9)
C11 0.0489(17) 0.0172(12) 0.0194(12) 0.0068(10) 0.0124(12) 0.0020(12)
C12 0.0134(10) 0.0117(10) 0.0192(11) 0.0008(8) 0.0031(9) 0.0016(8)
C13 0.0169(11) 0.0119(11) 0.0226(12) -0.0006(9) 0.0057(9) 0.0008(9)
C14 0.0188(12) 0.0326(14) 0.0261(13) 0.0031(11) 0.0060(10) -0.0031(11)
Cl1 0.0170(3) 0.0168(3) 0.0390(3) -0.0005(2) 0.0028(2) -0.0014(2)
O11 0.0183(18) 0.018(2) 0.018(2) -0.0104(15) 0.0083(16) -0.0025(15)
O12 0.031(3) 0.040(3) 0.043(3) -0.012(4) 0.013(3) 0.011(2)
O13 0.0214(19) 0.044(3) 0.048(3) -0.030(2) -0.0004(17) 0.0003(17)
O14 0.047(3) 0.072(4) 0.075(4) 0.051(3) -0.010(3) -0.034(3)
O11' 0.038(3) 0.036(4) 0.085(6) 0.021(3) 0.033(4) -0.004(3)
O12' 0.029(3) 0.034(3) 0.088(7) 0.011(5) -0.009(5) 0.011(2)
O13' 0.0212(19) 0.022(2) 0.037(3) -0.0129(18) 0.0107(17) -0.0059(15)
O14' 0.032(3) 0.085(5) 0.050(3) -0.039(3) -0.009(2) 0.013(3)
Cl2 0.0160(3) 0.0172(3) 0.0174(3) -0.0015(2) 0.0026(2) 0.0027(2)
O21 0.0239(9) 0.0322(10) 0.0201(8) 0.0031(7) 0.0100(7) 0.0048(8)
O22 0.0264(10) 0.0649(14) 0.0161(9) 0.0028(9) 0.0037(7) 0.0116(9)
O23 0.0353(12) 0.0180(10) 0.106(2) -0.0004(11) 0.0197(12) 0.0067(9)
O24 0.0208(9) 0.0428(11) 0.0222(9) -0.0084(8) 0.0011(7) -0.0043(8)

loop_
_atom_type_symbol
_atom_type_description
_atom_type_scat_dispersion_real
_atom_type_scat_dispersion_imag
_atom_type_scat_source
C C 0.0033 0.0016 'International Tables Vol C Tables 4.2.6.8 and 6.1.1.4'
H H 0.0000 0.0000 'International Tables Vol C Tables 4.2.6.8 and 6.1.1.4'
N N 0.0061 0.0033 'International Tables Vol C Tables 4.2.6.8 and 6.1.1.4'
O O 0.0106 0.0060 'International Tables Vol C Tables 4.2.6.8 and 6.1.1.4'
Cl Cl 0.1484 0.1585 'International Tables Vol C Tables 4.2.6.8 and 6.1.1.4'
Mn Mn 0.3368 0.7283 'International Tables Vol C Tables 4.2.6.8 and 6.1.1.4'

loop_
_geom_angle_atom_site_label_1
_geom_angle_atom_site_label_2
_geom_angle_atom_site_label_3
_geom_angle
O5 Mn1 O6 171.94(7)
O5 Mn1 O1 91.62(6)
O6 Mn1 O1 90.87(6)
O5 Mn1 N5 87.48(7)
O6 Mn1 N5 86.89(6)
O1 Mn1 N5 153.70(6)
O5 Mn1 N1 93.00(7)
O6 Mn1 N1 90.25(7)
O1 Mn1 N1 138.17(6)
N5 Mn1 N1 68.09(6)
O5 Mn1 N2 95.90(7)
O6 Mn1 N2 92.16(6)
O1 Mn1 N2 69.78(6)
N5 Mn1 N2 136.46(6)
N1 Mn1 N2 68.39(6)
O5 Mn1 O3 87.57(6)
O6 Mn1 O3 85.05(6)
O1 Mn1 O3 84.31(5)
N5 Mn1 O3 69.40(6)
N1 Mn1 O3 137.41(6)
N2 Mn1 O3 153.91(6)
C8 O1 Mn1 117.97(14)
C12 O3 Mn1 114.33(14)
C14 O5 Mn1 123.70(15)
C14 O5 H5A 110.1(19)
Mn1 O5 H5A 115.3(19)
Mn1 O6 H6A 121.3(19)
Mn1 O6 H6B 115(2)
H6A O6 H6B 108(3)
C5 N1 C1 119.71(19)
C5 N1 Mn1 120.10(14)
C1 N1 Mn1 120.02(14)
C6 N2 N3 122.05(18)
C6 N2 Mn1 122.85(14)
N3 N2 Mn1 114.85(13)
C8 N3 N2 113.67(17)
C8 N3 H3B 121.1(16)
N2 N3 H3B 124.1(16)
C9 N4 H4B 121.2(18)
C9 N4 H4C 122.4(17)
H4B N4 H4C 116(2)
C10 N5 N6 120.22(18)
C10 N5 Mn1 123.57(14)
N6 N5 Mn1 116.10(13)
C12 N6 N5 115.60(17)
C12 N6 H6C 117.3(17)
N5 N6 H6C 124.9(17)
C13 N7 H7D 123.0(18)
C13 N7 H7E 118.0(18)
H7D N7 H7E 119(2)
N1 C1 C2 121.4(2)
N1 C1 C6 115.10(19)
C2 C1 C6 123.5(2)
C3 C2 C1 118.9(2)
C3 C2 H2A 120.4(17)
C1 C2 H2A 120.7(17)
C2 C3 C4 120.0(2)
C2 C3 H3A 120.5(18)
C4 C3 H3A 119.5(18)
C3 C4 C5 118.1(2)
C3 C4 H4A 122.9(16)
C5 C4 H4A 119.1(16)
N1 C5 C4 121.9(2)
N1 C5 C10 114.69(19)
C4 C5 C10 123.4(2)
N2 C6 C7 126.6(2)
N2 C6 C1 113.38(19)
C7 C6 C1 119.94(19)
C6 C7 H7A 113.0(18)
C6 C7 H7B 110.8(18)
H7A C7 H7B 99(2)
C6 C7 H7C 111.7(19)
H7A C7 H7C 109(2)
H7B C7 H7C 113(3)
O1 C8 N3 123.7(2)
O1 C8 C9 120.41(19)
N3 C8 C9 115.83(18)
O2 C9 N4 126.1(2)
O2 C9 C8 120.37(19)
N4 C9 C8 113.48(18)
N5 C10 C11 125.5(2)
N5 C10 C5 113.12(19)
C11 C10 C5 121.4(2)
C10 C11 H11A 111.4(19)
C10 C11 H11B 110.4(19)
H11A C11 H11B 102(3)
C10 C11 H11C 112(2)
H11A C11 H11C 103(3)
H11B C11 H11C 117(3)
O3 C12 N6 124.1(2)
O3 C12 C13 123.7(2)
N6 C12 C13 112.12(18)
O4 C13 N7 127.5(2)
O4 C13 C12 118.2(2)
N7 C13 C12 114.22(19)
O5 C14 H14A 105.7(19)
O5 C14 H14B 104.2(18)
H14A C14 H14B 107(3)
O5 C14 H14C 109.6(19)
H14A C14 H14C 114(3)
H14B C14 H14C 115(3)
O13' Cl1 O11 131.9(2)
O13' Cl1 O14 61.3(3)
O11 Cl1 O14 111.3(3)
O13' Cl1 O12 116.4(5)
O11 Cl1 O12 111.0(5)
O14 Cl1 O12 107.9(4)
O13' Cl1 O12' 112.8(5)
O11 Cl1 O12' 107.0(5)
O14 Cl1 O12' 128.7(5)
O13' Cl1 O11' 110.3(3)
O14 Cl1 O11' 117.4(4)
O12 Cl1 O11' 126.1(5)
O12' Cl1 O11' 112.1(5)
O11 Cl1 O13 108.8(2)
O14 Cl1 O13 108.5(3)
O12 Cl1 O13 109.3(3)
O12' Cl1 O13 89.5(4)
O11' Cl1 O13 83.1(4)
O13' Cl1 O14' 107.8(3)
O11 Cl1 O14' 83.0(3)
O14 Cl1 O14' 46.6(3)
O12 Cl1 O14' 85.5(3)
O12' Cl1 O14' 108.6(4)
O11' Cl1 O14' 104.8(4)
O13 Cl1 O14' 154.9(3)
O23 Cl2 O22 110.34(15)
O23 Cl2 O21 110.43(13)
O22 Cl2 O21 109.59(11)
O23 Cl2 O24 109.85(12)
O22 Cl2 O24 107.69(12)
O21 Cl2 O24 108.87(11)

loop_
_geom_bond_atom_site_label_1
_geom_bond_atom_site_label_2
_geom_bond_distance
Mn1 O5 2.1517(17)
Mn1 O6 2.1916(17)
Mn1 O1 2.2235(15)
Mn1 N5 2.2811(18)
Mn1 N1 2.2869(18)
Mn1 N2 2.3056(18)
Mn1 O3 2.3589(16)
O1 C8 1.242(3)
O2 C9 1.226(3)
O3 C12 1.227(3)
O4 C13 1.229(3)
O5 C14 1.442(3)
O5 H5A 0.87(3)
O6 H6A 0.842(10)
O6 H6B 0.836(10)
N1 C5 1.342(3)
N1 C1 1.347(3)
N2 C6 1.283(3)
N2 N3 1.379(2)
N3 C8 1.338(3)
N3 H3B 0.890(10)
N4 C9 1.326(3)
N4 H4B 0.889(10)
N4 H4C 0.894(10)
N5 C10 1.281(3)
N5 N6 1.371(2)
N6 C12 1.347(3)
N6 H6C 0.889(10)
N7 C13 1.317(3)
N7 H7D 0.895(10)
N7 H7E 0.895(10)
C1 C2 1.387(3)
C1 C6 1.500(3)
C2 C3 1.382(3)
C2 H2A 0.91(3)
C3 C4 1.388(3)
C3 H3A 0.91(3)
C4 C5 1.394(3)
C4 H4A 0.94(3)
C5 C10 1.490(3)
C6 C7 1.494(3)
C7 H7A 0.960(10)
C7 H7B 0.959(10)
C7 H7C 0.950(10)
C8 C9 1.534(3)
C10 C11 1.486(3)
C11 H11A 0.959(10)
C11 H11B 0.957(10)
C11 H11C 0.950(10)
C12 C13 1.533(3)
C14 H14A 0.954(10)
C14 H14B 0.953(10)
C14 H14C 0.960(10)
Cl1 O13' 1.395(4)
Cl1 O11 1.401(5)
Cl1 O14 1.417(4)
Cl1 O12 1.423(9)
Cl1 O12' 1.432(10)
Cl1 O11' 1.452(6)
Cl1 O13 1.480(4)
Cl1 O14' 1.480(5)
Cl2 O23 1.419(2)
Cl2 O22 1.4299(19)
Cl2 O21 1.4417(17)
Cl2 O24 1.4612(18)

loop_
_geom_hbond_atom_site_label_D
_geom_hbond_atom_site_label_H
_geom_hbond_atom_site_label_A
_geom_hbond_distance_DH
_geom_hbond_distance_HA
_geom_hbond_distance_DA
_geom_hbond_angle_DHA
_geom_hbond_site_symmetry_A
N4 H4C O1 0.894(10) 2.39(3) 2.703(2) 100.9(18) .
N7 H7D O3 0.895(10) 2.47(3) 2.763(2) 99.8(19) .
N3 H3B O2 0.890(10) 2.47(2) 2.749(2) 98.6(17) .
N6 H6C O4 0.889(10) 2.22(2) 2.630(2) 108.0(19) .
O5 H5A O24 0.87(3) 1.92(3) 2.773(2) 171(3) 4_575
O6 H6A O13' 0.842(10) 1.947(13) 2.761(4) 162(3) .
O6 H6A O14 0.842(10) 2.018(17) 2.790(5) 152(3) .
O6 H6B O11 0.836(10) 1.923(16) 2.701(4) 154(3) 2_745
O6 H6B O14' 0.836(10) 2.300(19) 3.033(7) 147(3) 2_745
O6 H6B O11' 0.836(10) 2.548(18) 3.305(9) 151(3) 2_745
N3 H3B O4 0.890(10) 2.036(11) 2.917(2) 170(2) 1_545
N4 H4B O21 0.889(10) 2.161(11) 3.040(3) 170(2) 3_666
N4 H4C O23 0.894(10) 2.096(15) 2.924(3) 154(2) .
N7 H7D O24 0.895(10) 2.265(12) 3.136(3) 164(2) .
N7 H7E O2 0.895(10) 2.028(16) 2.846(3) 151(2) 1_565
